data_2241504
loop_
_publ_author_name
'Gowda, Ramakrishna'
'Gowda, K. V. Arjuna'
'Reddy, M. Keshava'
'Basanagouda, Mahantesha'

_publ_section_title
;
 Crystal structure of 2-(5-methoxy-1-benzofuran-3-yl)acetic acid
;
_journal_issue 12
_journal_name_full 'Acta Crystallographica Section E'
_journal_page_first o1053
_journal_page_last o1054
_journal_paper_doi 10.1107/S2056989015023609
_journal_volume 71
_journal_year 2015
_chemical_formula_iupac 'C11 H10 O4'
_chemical_formula_moiety 'C11 H10 O4'
_chemical_formula_sum 'C11 H10 O4'
_chemical_formula_weight 206.19
_chemical_melting_point 413
_chemical_name_common '5-methoxy-benzofuran-3-yl-acetic acid'
_chemical_name_systematic
;
2-(5-Methoxy-1-benzofuran-3-yl)acetic acid
;
_space_group_crystal_system monoclinic
_space_group_IT_number 14
_space_group_name_Hall '-P 2ybc'
_space_group_name_H-M_alt 'P 1 21/c 1'
_symmetry_space_group_name_Hall '-P 2ybc'
_symmetry_space_group_name_H-M 'P 1 21/c 1'
_atom_sites_solution_hydrogens geom
_audit_creation_method SHELXL-2014/7
_cell_angle_alpha 90
_cell_angle_beta 97.641(3)
_cell_angle_gamma 90
_cell_formula_units_Z 4
_cell_length_a 5.8096(3)
_cell_length_b 13.2034(5)
_cell_length_c 12.5738(6)
_cell_measurement_reflns_used 5229
_cell_measurement_temperature 296(2)
_cell_measurement_theta_max 28.63
_cell_measurement_theta_min 2.24
_cell_volume 955.93(8)
_computing_cell_refinement
;
APEX2 and SAINT (Bruker, 2004)
;
_computing_data_collection
;
APEX2 (Bruker, 2004)
;
_computing_data_reduction
;
SAINT and XPREP (Bruker, 2004)
;
_computing_molecular_graphics
;
ORTEP-3 for Windows (Farrugia, 2012) and Mercury (Bruno <i>et al.</i>,
2002)
;
_computing_publication_material
;
SHELXL2014 (Sheldrick, 2015)
;
_computing_structure_refinement
;
SHELXL2014 (Sheldrick, 2015)
;
_computing_structure_solution
;
SIR92 (Altomare <i>et al.</i>,  1994)
;
_diffrn_ambient_temperature 296(2)
_diffrn_measured_fraction_theta_full 1.000
_diffrn_measured_fraction_theta_max 1.000
_diffrn_measurement_device_type 'Bruker Kappa APEXII CCD'
_diffrn_measurement_method '\w and \f scan'
_diffrn_radiation_monochromator graphite
_diffrn_radiation_source 'fine-focus sealed tube'
_diffrn_radiation_type MoK\a
_diffrn_radiation_wavelength 0.71073
_diffrn_reflns_av_R_equivalents 0.0239
_diffrn_reflns_limit_h_max 7
_diffrn_reflns_limit_h_min -7
_diffrn_reflns_limit_k_max 16
_diffrn_reflns_limit_k_min -16
_diffrn_reflns_limit_l_max 16
_diffrn_reflns_limit_l_min -16
_diffrn_reflns_number 12813
_diffrn_reflns_theta_full 25.242
_diffrn_reflns_theta_max 26.993
_diffrn_reflns_theta_min 2.247
_exptl_absorpt_coefficient_mu 0.110
_exptl_absorpt_correction_T_max 0.979
_exptl_absorpt_correction_T_min 0.961
_exptl_absorpt_correction_type multi-scan
_exptl_absorpt_process_details
;
(SADABS; Bruker, 2004)
;
_exptl_crystal_colour colourless
_exptl_crystal_density_diffrn 1.433
_exptl_crystal_description block
_exptl_crystal_F_000 432
_exptl_crystal_size_max 0.350
_exptl_crystal_size_mid 0.300
_exptl_crystal_size_min 0.250
_refine_diff_density_max 0.221
_refine_diff_density_min -0.162
_refine_ls_extinction_coef 0.017(3)
_refine_ls_extinction_expression Fc^*^=kFc[1+0.001xFc^2^\l^3^/sin(2\q)]^-1/4^
_refine_ls_extinction_method
;
SHELXL2014 (Sheldrick, 2015)
;
_refine_ls_goodness_of_fit_ref 1.120
_refine_ls_hydrogen_treatment constr
_refine_ls_matrix_type full
_refine_ls_number_parameters 137
_refine_ls_number_reflns 2094
_refine_ls_number_restraints 0
_refine_ls_restrained_S_all 1.120
_refine_ls_R_factor_all 0.0577
_refine_ls_R_factor_gt 0.0395
_refine_ls_shift/su_max 0.000
_refine_ls_shift/su_mean 0.000
_refine_ls_structure_factor_coef Fsqd
_refine_ls_weighting_details 'w=1/[\s^2^(Fo^2^)+(0.0364P)^2^+0.4069P] where P=(Fo^2^+2Fc^2^)/3'
_refine_ls_weighting_scheme calc
_refine_ls_wR_factor_gt 0.0913
_refine_ls_wR_factor_ref 0.1104
_reflns_number_gt 1621
_reflns_number_total 2094
_reflns_threshold_expression I>2\s(I)
_cod_data_source_file tk5414sup1.cif
_cod_data_source_block I
_cod_database_code 2241504
_shelx_space_group_comment
;
The symmetry employed for this shelxl refinement is uniquely defined
by the following loop, which should always be used as a source of
symmetry information in preference to the above space-group names.
They are only intended as comments.
;
_shelx_estimated_absorpt_t_min 0.963
_shelx_estimated_absorpt_t_max 0.973

loop_
_space_group_symop_operation_xyz
'x, y, z'
'-x, y+1/2, -z+1/2'
'-x, -y, -z'
'x, -y-1/2, z-1/2'

loop_
_atom_site_type_symbol
_atom_site_label
_atom_site_fract_x
_atom_site_fract_y
_atom_site_fract_z
_atom_site_U_iso_or_equiv
_atom_site_adp_type
_atom_site_calc_flag
_atom_site_occupancy
C C1 0.4010(3) 0.61606(13) 0.80077(14) 0.0432(4) Uani d 1
C C2 0.2178(3) 0.67578(12) 0.82316(13) 0.0389(4) Uani d 1
H H2 0.1770 0.6787 0.8922 0.047 Uiso calc 1
C C3 0.0964(3) 0.73116(11) 0.74025(12) 0.0349(4) Uani d 1
C C4 0.1631(3) 0.72515(13) 0.63818(13) 0.0398(4) Uani d 1
C C5 0.3460(3) 0.66724(14) 0.61521(14) 0.0477(5) Uani d 1
H H5 0.3882 0.6653 0.5464 0.057 Uiso calc 1
C C6 0.4647(3) 0.61208(14) 0.69782(15) 0.0479(5) Uani d 1
H H6 0.5890 0.5716 0.6848 0.057 Uiso calc 1
C C7 0.7098(4) 0.50545(17) 0.8728(2) 0.0646(6) Uani d 1
H H7A 0.7685 0.4733 0.9394 0.097 Uiso calc 1
H H7B 0.6680 0.4547 0.8190 0.097 Uiso calc 1
H H7C 0.8272 0.5488 0.8506 0.097 Uiso calc 1
C C8 -0.0997(3) 0.79821(12) 0.73082(13) 0.0378(4) Uani d 1
C C9 -0.1369(3) 0.82596(14) 0.62760(14) 0.0476(4) Uani d 1
H H9 -0.2559 0.8692 0.5995 0.057 Uiso calc 1
C C10 -0.2391(3) 0.82719(13) 0.81742(14) 0.0421(4) Uani d 1
H H10A -0.2708 0.7666 0.8566 0.051 Uiso calc 1
H H10B -0.3869 0.8541 0.7845 0.051 Uiso calc 1
C C11 -0.1270(3) 0.90353(12) 0.89552(13) 0.0367(4) Uani d 1
O O1 -0.2484(2) 0.92135(9) 0.97334(10) 0.0491(4) Uani d 1
H H1 -0.1813 0.9636 1.0141 0.074 Uiso calc 1
O O2 0.0578(2) 0.94412(10) 0.88700(10) 0.0514(4) Uani d 1
O O3 0.5123(3) 0.56354(12) 0.88677(12) 0.0665(4) Uani d 1
O O4 0.0193(2) 0.78381(10) 0.56745(9) 0.0503(4) Uani d 1

loop_
_atom_site_aniso_label
_atom_site_aniso_U_11
_atom_site_aniso_U_22
_atom_site_aniso_U_33
_atom_site_aniso_U_12
_atom_site_aniso_U_13
_atom_site_aniso_U_23
C1 0.0431(9) 0.0419(9) 0.0459(10) -0.0026(7) 0.0101(8) -0.0053(7)
C2 0.0428(9) 0.0434(9) 0.0328(8) -0.0051(7) 0.0133(7) -0.0068(7)
C3 0.0381(8) 0.0356(8) 0.0329(8) -0.0099(7) 0.0113(6) -0.0089(6)
C4 0.0456(9) 0.0428(9) 0.0325(8) -0.0113(7) 0.0114(7) -0.0072(7)
C5 0.0537(11) 0.0543(10) 0.0394(9) -0.0101(9) 0.0218(8) -0.0140(8)
C6 0.0464(10) 0.0477(10) 0.0535(11) -0.0024(8) 0.0215(8) -0.0139(8)
C7 0.0515(12) 0.0578(12) 0.0832(15) 0.0092(10) 0.0038(11) -0.0052(11)
C8 0.0383(9) 0.0399(8) 0.0360(8) -0.0087(7) 0.0075(7) -0.0069(7)
C9 0.0477(10) 0.0514(10) 0.0439(10) -0.0038(8) 0.0065(8) -0.0018(8)
C10 0.0363(9) 0.0472(9) 0.0438(9) -0.0026(7) 0.0093(7) -0.0071(7)
C11 0.0408(9) 0.0362(8) 0.0349(8) 0.0018(7) 0.0118(7) -0.0002(6)
O1 0.0558(8) 0.0503(7) 0.0461(7) -0.0115(6) 0.0248(6) -0.0119(6)
O2 0.0507(8) 0.0599(8) 0.0476(7) -0.0158(6) 0.0207(6) -0.0172(6)
O3 0.0661(9) 0.0760(10) 0.0590(9) 0.0257(8) 0.0144(7) 0.0081(7)
O4 0.0604(8) 0.0598(8) 0.0322(6) -0.0064(6) 0.0114(6) -0.0009(5)

loop_
_atom_type_symbol
_atom_type_description
_atom_type_scat_dispersion_real
_atom_type_scat_dispersion_imag
_atom_type_scat_source
C C 0.0033 0.0016 'International Tables Vol C Tables 4.2.6.8 and 6.1.1.4'
H H 0.0000 0.0000 'International Tables Vol C Tables 4.2.6.8 and 6.1.1.4'
O O 0.0106 0.0060 'International Tables Vol C Tables 4.2.6.8 and 6.1.1.4'

loop_
_geom_angle_atom_site_label_1
_geom_angle_atom_site_label_2
_geom_angle_atom_site_label_3
_geom_angle
O3 C1 C2 115.00(15)
O3 C1 C6 123.86(17)
C2 C1 C6 121.13(17)
C1 C2 C3 118.41(15)
C1 C2 H2 120.8
C3 C2 H2 120.8
C2 C3 C4 119.14(15)
C2 C3 C8 134.93(14)
C4 C3 C8 105.92(15)
C5 C4 O4 126.81(15)
C5 C4 C3 123.03(17)
O4 C4 C3 110.16(15)
C4 C5 C6 117.44(15)
C4 C5 H5 121.3
C6 C5 H5 121.3
C5 C6 C1 120.83(17)
C5 C6 H6 119.6
C1 C6 H6 119.6
O3 C7 H7A 109.5
O3 C7 H7B 109.5
H7A C7 H7B 109.5
O3 C7 H7C 109.5
H7A C7 H7C 109.5
H7B C7 H7C 109.5
C9 C8 C3 105.85(15)
C9 C8 C10 127.22(17)
C3 C8 C10 126.89(15)
C8 C9 O4 112.94(17)
C8 C9 H9 123.5
O4 C9 H9 123.5
C8 C10 C11 114.92(14)
C8 C10 H10A 108.5
C11 C10 H10A 108.5
C8 C10 H10B 108.5
C11 C10 H10B 108.5
H10A C10 H10B 107.5
O2 C11 O1 123.98(15)
O2 C11 C10 123.47(14)
O1 C11 C10 112.55(14)
C11 O1 H1 109.5
C1 O3 C7 118.88(16)
C9 O4 C4 105.13(13)

loop_
_geom_bond_atom_site_label_1
_geom_bond_atom_site_label_2
_geom_bond_distance
C1 O3 1.372(2)
C1 C2 1.383(2)
C1 C6 1.394(2)
C2 C3 1.387(2)
C2 H2 0.9300
C3 C4 1.391(2)
C3 C8 1.435(2)
C4 C5 1.371(2)
C4 O4 1.375(2)
C5 C6 1.377(3)
C5 H5 0.9300
C6 H6 0.9300
C7 O3 1.410(2)
C7 H7A 0.9600
C7 H7B 0.9600
C7 H7C 0.9600
C8 C9 1.338(2)
C8 C10 1.491(2)
C9 O4 1.374(2)
C9 H9 0.9300
C10 C11 1.495(2)
C10 H10A 0.9700
C10 H10B 0.9700
C11 O2 1.217(2)
C11 O1 1.3014(18)
O1 H1 0.8200

loop_
_geom_hbond_atom_site_label_D
_geom_hbond_atom_site_label_H
_geom_hbond_atom_site_label_A
_geom_hbond_site_symmetry_A
_geom_hbond_distance_DH
_geom_hbond_distance_HA
_geom_hbond_distance_DA
_geom_hbond_angle_DHA
O1 H1 O2 3_577 0.82 1.82 2.6357(17) 174
C2 H2 O4 4_576 0.93 2.55 3.4629(19) 169

loop_
_geom_torsion_atom_site_label_1
_geom_torsion_atom_site_label_2
_geom_torsion_atom_site_label_3
_geom_torsion_atom_site_label_4
_geom_torsion
O3 C1 C2 C3 -179.94(15)
C6 C1 C2 C3 0.7(3)
C1 C2 C3 C4 -0.3(2)
C1 C2 C3 C8 178.71(17)
C2 C3 C4 C5 -0.5(2)
C8 C3 C4 C5 -179.78(15)
C2 C3 C4 O4 178.93(14)
C8 C3 C4 O4 -0.33(17)
O4 C4 C5 C6 -178.48(16)
C3 C4 C5 C6 0.9(3)
C4 C5 C6 C1 -0.4(3)
O3 C1 C6 C5 -179.65(17)
C2 C1 C6 C5 -0.3(3)
C2 C3 C8 C9 -178.54(18)
C4 C3 C8 C9 0.53(18)
C2 C3 C8 C10 -1.0(3)
C4 C3 C8 C10 178.12(15)
C3 C8 C9 O4 -0.6(2)
C10 C8 C9 O4 -178.15(15)
C9 C8 C10 C11 -105.9(2)
C3 C8 C10 C11 77.0(2)
C8 C10 C11 O2 4.0(3)
C8 C10 C11 O1 -175.80(15)
C2 C1 O3 C7 -176.25(17)
C6 C1 O3 C7 3.1(3)
C8 C9 O4 C4 0.38(19)
C5 C4 O4 C9 179.42(17)
C3 C4 O4 C9 -0.01(18)

_cod_database_fobs_code 2241504
